data_1101006
loop_
_publ_author_name
'Kazuo Eda'
'Yuichi Iriki'

_journal_name_full 'Chemistry Letters'
_chemical_formula_sum 'C44 Mo36 N8 O146'
_chemical_formula_weight 6430.36
_space_group_IT_number 2
_space_group_name_Hall '-P 1'
_space_group_name_H-M_alt 'P -1'
_symmetry_cell_setting triclinic
_symmetry_space_group_name_Hall '-P 1'
_symmetry_space_group_name_H-M 'P -1'
_atom_sites_solution_hydrogens geom
_atom_sites_solution_primary direct
_atom_sites_solution_secondary difmap
_cell_angle_alpha 67.803(3)
_cell_angle_beta 68.165(3)
_cell_angle_gamma 81.981(3)
_cell_formula_units_Z 1
_cell_length_a 16.552(3)
_cell_length_b 17.108(3)
_cell_length_c 17.298(3)
_cell_measurement_reflns_used 7635
_cell_measurement_temperature 193(2)
_cell_measurement_theta_max 27.460
_cell_measurement_theta_min 2.0202
_cell_volume 4210.1(14)
_diffrn_ambient_temperature 193(2)
_diffrn_detector_area_resol_mean ?
_diffrn_measurement_device_type 'CCD area detector'
_diffrn_measurement_method 'phi and omega scans'
_diffrn_radiation_monochromator graphite
_diffrn_radiation_source 'fine-focus sealed tube'
_diffrn_radiation_type MoK\a
_diffrn_radiation_wavelength 0.71073
_diffrn_reflns_av_R_equivalents 0.0633
_diffrn_reflns_av_sigmaI/netI 0.1602
_diffrn_reflns_limit_h_max 21
_diffrn_reflns_limit_h_min -21
_diffrn_reflns_limit_k_max 21
_diffrn_reflns_limit_k_min -18
_diffrn_reflns_limit_l_max 19
_diffrn_reflns_limit_l_min -21
_diffrn_reflns_number 22921
_diffrn_reflns_theta_max 27.50
_diffrn_reflns_theta_min 1.85
_diffrn_standards_decay_% ?
_diffrn_standards_interval_count ?
_diffrn_standards_interval_time ?
_diffrn_standards_number ?
_exptl_absorpt_coefficient_mu 2.694
_exptl_absorpt_correction_T_max 0.8769
_exptl_absorpt_correction_T_min 0.1313
_exptl_absorpt_correction_type empirical
_exptl_absorpt_process_details 'program SADABS ver. 2.03(Sheldrick)'
_exptl_crystal_colour colorless
_exptl_crystal_density_diffrn 2.536
_exptl_crystal_density_meas ?
_exptl_crystal_density_method 'not measured'
_exptl_crystal_description ?
_exptl_crystal_F_000 3000
_exptl_crystal_size_max 0.16
_exptl_crystal_size_mid 0.06
_exptl_crystal_size_min 0.05
_refine_ls_extinction_coef ?
_refine_ls_extinction_method none
_refine_ls_goodness_of_fit_ref 1.044
_refine_ls_hydrogen_treatment undef
_refine_ls_matrix_type full
_refine_ls_number_parameters 894
_refine_ls_number_reflns 15937
_refine_ls_number_restraints 0
_refine_ls_restrained_S_all 1.044
_refine_ls_R_factor_all 0.1447
_refine_ls_R_factor_gt 0.0913
_refine_ls_shift/su_max 0.000
_refine_ls_shift/su_mean 0.000
_refine_ls_structure_factor_coef Fsqd
_refine_ls_weighting_details 'calc w=1/[\s^2^(Fo^2^)+(0.1223P)^2^+0.0000P] where P=(Fo^2^+2Fc^2^)/3'
_refine_ls_weighting_scheme calc
_refine_ls_wR_factor_gt 0.2152
_refine_ls_wR_factor_ref 0.2381
_reflns_number_gt 9203
_reflns_number_total 15937
_reflns_threshold_expression >2sigma(I)
_cod_depositor_comments
;
The following automatic conversions were performed:
'_symmetry_cell_setting' value 'Triclinic' changed to 'triclinic'
according to '/home/saulius/struct/CIF-dictionaries/cif_core.dic'
dictionary named 'cif_core.dic' version 2.4.1 from 2010-06-29.

Automatic conversion script
Id: cif_fix_enum 1527 2010-12-29 10:47:43Z saulius 
;
_cod_database_code 1101006

loop_
_symmetry_equiv_pos_as_xyz
'x, y, z'
'-x, -y, -z'

loop_
_atom_site_label
_atom_site_type_symbol
_atom_site_fract_x
_atom_site_fract_y
_atom_site_fract_z
_atom_site_U_iso_or_equiv
_atom_site_adp_type
_atom_site_occupancy
_atom_site_symmetry_multiplicity
_atom_site_calc_flag
_atom_site_refinement_flags
_atom_site_disorder_assembly
_atom_site_disorder_group
Mo11 Mo 0.69346(10) 0.83810(9) 0.00929(11) 0.0095(4) Uani 1 1 d . . .
Mo12 Mo 0.45568(10) 0.82148(9) 0.20372(11) 0.0093(3) Uani 1 1 d . . .
Mo13 Mo 0.50635(10) 0.78467(10) 0.41427(11) 0.0115(4) Uani 1 1 d . . .
Mo14 Mo 0.74922(11) 0.84057(10) 0.34403(11) 0.0122(4) Uani 1 1 d . . .
Mo15 Mo 0.86405(11) 0.80743(10) 0.12172(11) 0.0123(4) Uani 1 1 d . . .
Mo16 Mo 0.64862(10) 0.84394(9) 0.20746(11) 0.0092(4) Uani 1 1 d . . .
Mo17 Mo 0.94108(10) 0.80646(10) -0.10834(11) 0.0114(4) Uani 1 1 d . . .
Mo18 Mo 0.27907(10) 0.75392(10) 0.44037(12) 0.0127(4) Uani 1 1 d . . .
Mo21 Mo 0.64583(10) 0.67572(9) -0.02125(11) 0.0086(3) Uani 1 1 d . . .
Mo22 Mo 0.40945(10) 0.66022(9) 0.17023(11) 0.0096(4) Uani 1 1 d . . .
Mo23 Mo 0.40583(10) 0.44085(9) 0.35021(11) 0.0102(4) Uani 1 1 d . . .
Mo24 Mo 0.60290(11) 0.31196(9) 0.26215(11) 0.0109(4) Uani 1 1 d . . .
Mo25 Mo 0.76727(10) 0.47148(10) 0.06877(11) 0.0105(4) Uani 1 1 d . . .
Mo26 Mo 0.55297(10) 0.50827(9) 0.14828(11) 0.0092(4) Uani 1 1 d . . .
Mo27 Mo 0.89155(11) 0.63836(10) -0.13776(11) 0.0122(4) Uani 1 1 d . . .
Mo28 Mo 0.22846(11) 0.59010(10) 0.40583(12) 0.0131(4) Uani 1 1 d . . .
Mo31 Mo 0.60792(10) 0.66290(9) 0.19530(11) 0.0084(3) Uani 1 1 d . . .
Mo41 Mo 0.60128(11) 0.80320(10) 0.57720(11) 0.0116(4) Uani 1 1 d . . .
O101 O 0.5915(8) 0.8105(7) 0.1386(8) 0.008(3) Uiso 1 1 d . . .
O201 O 0.5412(8) 0.6393(7) 0.1049(8) 0.013(3) Uani 1 1 d . . .
O102 O 0.5205(8) 0.8191(7) 0.2787(9) 0.013(3) Uani 1 1 d . . .
O202 O 0.4408(8) 0.5404(7) 0.2267(8) 0.010(3) Uiso 1 1 d . . .
O103 O 0.6277(8) 0.8304(7) 0.3335(8) 0.008(3) Uiso 1 1 d . . .
O203 O 0.5078(8) 0.4111(7) 0.2581(8) 0.012(3) Uiso 1 1 d . . .
O104 O 0.7636(8) 0.8324(7) 0.2235(8) 0.011(3) Uiso 1 1 d . . .
O204 O 0.6498(8) 0.4211(7) 0.1583(8) 0.011(3) Uiso 1 1 d . . .
O105 O 0.7433(8) 0.8306(7) 0.0978(8) 0.011(3) Uiso 1 1 d . . .
O205 O 0.6610(8) 0.5592(7) 0.0480(8) 0.011(3) Uiso 1 1 d . . .
O106 O 0.7956(8) 0.8304(7) -0.0643(8) 0.011(3) Uiso 1 1 d . . .
O206 O 0.7525(8) 0.6804(8) -0.0915(9) 0.015(3) Uiso 1 1 d . . .
O107 O 0.9171(8) 0.8226(7) 0.0026(8) 0.011(3) Uiso 1 1 d . . .
O207 O 0.8314(8) 0.5363(8) -0.0459(9) 0.018(3) Uani 1 1 d . . .
O108 O 0.3597(8) 0.8010(8) 0.2955(9) 0.016(3) Uiso 1 1 d . . .
O208 O 0.3171(8) 0.6520(8) 0.2632(9) 0.015(3) Uiso 1 1 d . . .
O109 O 0.3897(9) 0.7871(8) 0.4381(8) 0.020(3) Uani 1 1 d . . .
O209 O 0.3053(8) 0.4959(8) 0.3811(9) 0.014(3) Uiso 1 1 d . . .
O111 O 0.6631(8) 0.9413(8) -0.0276(9) 0.017(3) Uiso 1 1 d . . .
O211 O 0.3760(9) 0.6552(8) 0.0928(9) 0.022(3) Uani 1 1 d . . .
O012 O 0.6905(8) 0.6981(7) 0.0790(8) 0.010(3) Uiso 1 1 d . . .
O013 O 0.6230(8) 0.7914(7) -0.0316(9) 0.011(3) Uani 1 1 d . . .
O121 O 0.4530(9) 0.9276(8) 0.1459(9) 0.021(3) Uani 1 1 d . . .
O221 O 0.5856(8) 0.6697(8) -0.0782(9) 0.015(3) Uani 1 1 d . . .
O022 O 0.4891(8) 0.6825(7) 0.2454(8) 0.011(3) Uiso 1 1 d . . .
O023 O 0.4306(8) 0.7793(8) 0.1277(9) 0.017(3) Uani 1 1 d . . .
O131 O 0.4786(10) 0.9347(9) 0.3668(10) 0.030(4) Uani 1 1 d . . .
O231 O 0.3367(8) 0.4043(8) 0.2718(9) 0.018(3) Uani 1 1 d . . .
O132 O 0.5308(9) 0.6803(8) 0.4334(9) 0.019(3) Uani 1 1 d . . .
O232 O 0.4627(8) 0.4753(8) 0.3959(8) 0.016(3) Uani 1 1 d . . .
O133 O 0.5208(8) 0.8035(8) 0.5003(8) 0.015(3) Uani 1 1 d . . .
O233 O 0.3852(8) 0.3359(8) 0.4176(9) 0.016(3) Uani 1 1 d . . .
O141 O 0.7548(9) 0.9466(8) 0.3082(9) 0.020(3) Uiso 1 1 d . . .
O241 O 0.5617(8) 0.3092(8) 0.1395(9) 0.017(3) Uiso 1 1 d . . .
O142 O 0.7250(8) 0.6905(8) 0.3902(9) 0.018(3) Uani 1 1 d . . .
O242 O 0.6335(10) 0.3273(8) 0.3380(10) 0.027(4) Uani 1 1 d . . .
O143 O 0.8513(9) 0.8102(9) 0.3324(10) 0.026(4) Uani 1 1 d . . .
O243 O 0.6858(8) 0.2524(8) 0.2175(9) 0.014(3) Uani 1 1 d . . .
O144 O 0.6922(8) 0.8124(8) 0.4658(9) 0.018(3) Uani 1 1 d . . .
O244 O 0.5114(9) 0.2371(8) 0.3302(9) 0.021(3) Uiso 1 1 d . . .
O151 O 0.8549(9) 0.9552(9) 0.0572(10) 0.023(3) Uiso 1 1 d . . .
O251 O 0.7118(10) 0.4187(9) -0.0105(11) 0.032(4) Uani 1 1 d . . .
O152 O 0.8527(9) 0.6997(9) 0.1675(10) 0.030(4) Uani 1 1 d . . .
O252 O 0.7901(9) 0.5169(8) 0.1303(10) 0.023(3) Uani 1 1 d . . .
O153 O 0.9443(9) 0.8260(10) 0.1517(11) 0.030(4) Uani 1 1 d . . .
O253 O 0.8241(9) 0.3771(8) 0.0886(10) 0.023(3) Uani 1 1 d . . .
O161 O 0.6414(9) 0.9477(8) 0.1647(9) 0.021(3) Uani 1 1 d . . .
O261 O 0.5117(9) 0.4859(8) 0.0869(9) 0.018(3) Uani 1 1 d . . .
O162 O 0.6523(8) 0.6955(7) 0.2550(9) 0.014(3) Uani 1 1 d . . .
O262 O 0.6113(8) 0.5548(7) 0.2308(9) 0.012(3) Uani 1 1 d . . .
O171 O 0.9663(9) 0.9053(8) -0.1825(9) 0.022(3) Uani 1 1 d . . .
O271 O 0.8874(10) 0.6292(9) -0.2291(10) 0.028(4) Uani 1 1 d . . .
O072 O 0.8770(8) 0.6708(7) -0.0079(8) 0.012(3) Uani 1 1 d . . .
O173 O 1.0383(8) 0.7610(8) -0.1150(9) 0.016(3) Uiso 1 1 d . . .
O273 O 0.9919(9) 0.6059(8) -0.1407(10) 0.025(4) Uani 1 1 d . . .
O074 O 0.9083(8) 0.7560(7) -0.1760(9) 0.015(3) Uani 1 1 d . . .
O181 O 0.2228(9) 0.8433(8) 0.4419(9) 0.023(3) Uani 1 1 d . . .
O281 O 0.1491(9) 0.5794(8) 0.3721(10) 0.026(4) Uani 1 1 d . . .
O082 O 0.3584(8) 0.6290(7) 0.4191(8) 0.012(3) Uiso 1 1 d . . .
O183 O 0.2457(10) 0.6889(9) 0.5489(10) 0.030(4) Uani 1 1 d . . .
O283 O 0.1902(10) 0.5422(8) 0.5186(10) 0.027(4) Uani 1 1 d . . .
O084 O 0.2164(8) 0.7040(8) 0.3964(9) 0.015(3) Uani 1 1 d . . .
O411 O 0.5849(8) 0.9086(8) 0.5597(9) 0.015(3) Uani 1 1 d . . .
O413 O 0.6613(9) 0.7736(8) 0.6427(9) 0.022(3) Uiso 1 1 d . . .
N100 N 0.8378(11) 1.2988(10) 0.2674(11) 0.022(4) Uani 1 1 d . . .
C101 C 0.8842(15) 1.2285(14) 0.3255(16) 0.030(5) Uiso 1 1 d . . .
C102 C 0.8530(15) 1.1410(14) 0.3369(17) 0.032(6) Uani 1 1 d . . .
C103 C 0.9038(17) 1.0748(13) 0.3947(15) 0.033(6) Uani 1 1 d . . .
C104 C 0.8837(18) 0.9861(16) 0.4145(19) 0.047(7) Uani 1 1 d . . .
C105 C 0.9330(17) 0.9194(16) 0.4755(17) 0.039(6) Uani 1 1 d . . .
C106 C 0.9278(15) 0.8311(13) 0.4818(16) 0.029(6) Uani 1 1 d . . .
C107 C 0.9724(17) 0.7738(16) 0.5458(18) 0.043(7) Uani 1 1 d . . .
C108 C 0.9944(17) 0.6830(16) 0.5412(18) 0.042(7) Uiso 1 1 d . . .
C109 C 0.9148(19) 0.6303(15) 0.572(2) 0.052(8) Uani 1 1 d . . .
C110 C 0.8757(15) 0.6424(13) 0.4972(17) 0.033(6) Uani 1 1 d . . .
C111 C 0.9392(14) 0.6087(13) 0.4270(15) 0.027(5) Uiso 1 1 d . . .
N112 N 0.9048(13) 0.6295(12) 0.3507(13) 0.035(5) Uiso 1 1 d . . .
N200 N 0.8133(12) 0.2236(11) 1.0617(13) 0.029(4) Uiso 1 1 d . . .
C201 C 0.8532(16) 0.2640(12) 0.9620(14) 0.027(5) Uani 1 1 d . . .
C202 C 0.8446(14) 0.2088(12) 0.9137(15) 0.021(5) Uani 1 1 d . . .
C203 C 0.8697(17) 0.2640(13) 0.8140(14) 0.031(6) Uani 1 1 d . . .
C204 C 0.8965(14) 0.2077(15) 0.7552(15) 0.031(6) Uani 1 1 d . . .
C205 C 0.8271(13) 0.1434(13) 0.7834(16) 0.025(5) Uani 1 1 d . . .
C206 C 0.8568(14) 0.0906(13) 0.7240(15) 0.024(5) Uani 1 1 d . . .
C207 C 0.7917(13) 0.0200(12) 0.7553(13) 0.016(4) Uiso 1 1 d . . .
C208 C 0.8192(14) -0.0394(14) 0.7013(16) 0.026(5) Uani 1 1 d . . .
C209 C 0.7505(13) -0.1051(12) 0.7302(14) 0.021(5) Uiso 1 1 d . . .
C210 C 0.6712(14) -0.0671(13) 0.7011(14) 0.023(5) Uiso 1 1 d . . .
C211 C 0.5868(13) -0.1116(13) 0.7632(16) 0.026(5) Uani 1 1 d . . .
N212 N 0.5546(13) -0.0914(11) 0.8458(14) 0.033(5) Uani 1 1 d . . .
O01W O 0.6381(9) 0.1604(9) 0.1204(11) 0.029(4) Uani 1 1 d . . .
O02W O 0.2158(10) 0.5131(9) 0.2066(11) 0.033(4) Uani 1 1 d . . .
O03W O 0.9966(9) 0.5807(8) 0.0569(11) 0.027(4) Uani 1 1 d . . .
O04W O 0.8632(10) 0.0592(9) 0.1466(11) 0.035(4) Uani 1 1 d . . .
O05W O 0.6091(9) 0.0554(9) 0.2987(11) 0.034(4) Uani 1 1 d . . .
O06W O 0.3870(10) 0.9034(8) 0.9884(11) 0.031(4) Uani 1 1 d . . .
O07W O 0.9770(10) 0.0221(9) 0.8884(11) 0.037(4) Uani 1 1 d . . .
O08W O 0.3768(11) 0.5497(11) 0.5752(10) 0.044(5) Uani 1 1 d . . .
O09W O 0.9909(12) 0.4513(11) 0.7682(12) 0.049(5) Uani 1 1 d . . .

loop_
_atom_site_aniso_label
_atom_site_aniso_U_11
_atom_site_aniso_U_22
_atom_site_aniso_U_33
_atom_site_aniso_U_23
_atom_site_aniso_U_13
_atom_site_aniso_U_12
Mo11 0.0087(8) 0.0071(8) 0.0098(9) -0.0007(6) -0.0024(7) -0.0006(6)
Mo12 0.0083(8) 0.0067(7) 0.0116(9) -0.0015(6) -0.0036(7) -0.0007(6)
Mo13 0.0090(8) 0.0132(8) 0.0112(9) -0.0018(7) -0.0037(7) -0.0035(7)
Mo14 0.0109(9) 0.0141(8) 0.0103(9) -0.0017(7) -0.0036(7) -0.0042(7)
Mo15 0.0081(8) 0.0131(8) 0.0131(9) -0.0027(7) -0.0023(7) -0.0009(7)
Mo16 0.0089(8) 0.0070(8) 0.0098(9) -0.0003(6) -0.0033(7) -0.0021(6)
Mo17 0.0075(8) 0.0096(8) 0.0129(9) -0.0023(7) -0.0003(7) -0.0017(6)
Mo18 0.0082(8) 0.0120(8) 0.0166(10) -0.0053(7) -0.0024(7) -0.0005(7)
Mo21 0.0085(8) 0.0069(7) 0.0080(8) -0.0004(6) -0.0022(7) -0.0009(6)
Mo22 0.0072(8) 0.0083(8) 0.0117(9) -0.0010(7) -0.0043(7) 0.0003(6)
Mo23 0.0081(8) 0.0074(8) 0.0113(9) -0.0004(7) -0.0019(7) -0.0008(6)
Mo24 0.0113(9) 0.0060(8) 0.0109(9) 0.0024(6) -0.0036(7) -0.0019(6)
Mo25 0.0069(8) 0.0076(8) 0.0133(9) -0.0019(7) -0.0015(7) 0.0004(6)
Mo26 0.0091(8) 0.0059(7) 0.0106(9) -0.0002(6) -0.0037(7) -0.0009(6)
Mo27 0.0108(9) 0.0094(8) 0.0128(9) -0.0034(7) 0.0001(7) -0.0024(7)
Mo28 0.0099(9) 0.0103(8) 0.0172(10) -0.0041(7) -0.0036(8) -0.0002(7)
Mo31 0.0082(8) 0.0064(7) 0.0084(9) 0.0002(6) -0.0031(7) -0.0011(6)
Mo41 0.0141(9) 0.0096(8) 0.0095(9) -0.0012(7) -0.0028(7) -0.0046(7)
O201 0.011(7) 0.012(7) 0.009(7) -0.003(5) 0.006(6) -0.006(5)
O102 0.004(6) 0.006(6) 0.022(8) 0.002(6) -0.001(6) -0.003(5)
O207 0.007(7) 0.017(7) 0.022(8) 0.001(6) -0.002(6) -0.005(6)
O109 0.029(9) 0.023(8) 0.003(7) -0.006(6) 0.004(6) -0.006(6)
O211 0.030(9) 0.022(8) 0.015(8) -0.002(6) -0.010(7) -0.010(7)
O013 0.007(7) 0.010(6) 0.017(7) -0.007(6) -0.006(6) 0.006(5)
O121 0.018(8) 0.022(8) 0.018(8) -0.010(6) 0.007(7) -0.009(6)
O221 0.004(6) 0.023(7) 0.017(8) 0.000(6) -0.007(6) -0.004(5)
O023 0.016(7) 0.012(7) 0.023(8) -0.001(6) -0.012(7) -0.001(6)
O131 0.031(9) 0.023(8) 0.025(9) 0.004(7) -0.005(8) -0.017(7)
O231 0.014(7) 0.019(7) 0.023(8) -0.001(6) -0.012(7) -0.006(6)
O132 0.024(8) 0.018(7) 0.014(8) -0.011(6) 0.004(7) -0.009(6)
O232 0.015(7) 0.018(7) 0.004(7) -0.001(6) 0.006(6) 0.001(6)
O133 0.004(6) 0.020(7) 0.012(7) 0.002(6) -0.003(6) 0.003(5)
O233 0.015(7) 0.009(7) 0.015(8) -0.002(6) 0.000(6) 0.007(5)
O142 0.011(7) 0.012(7) 0.028(9) -0.004(6) -0.006(7) 0.003(5)
O242 0.035(9) 0.009(7) 0.022(9) 0.011(6) -0.007(7) -0.008(6)
O143 0.018(8) 0.033(9) 0.021(9) -0.003(7) -0.003(7) -0.011(7)
O243 0.019(7) 0.012(7) 0.012(7) -0.001(6) -0.003(6) -0.010(6)
O144 0.011(7) 0.025(8) 0.025(8) -0.011(6) -0.010(7) -0.005(6)
O251 0.025(9) 0.031(9) 0.044(11) -0.023(8) -0.003(8) -0.013(7)
O152 0.022(9) 0.016(8) 0.037(10) -0.004(7) 0.001(8) -0.005(6)
O252 0.015(8) 0.021(8) 0.025(9) -0.007(7) 0.001(7) -0.006(6)
O153 0.012(8) 0.043(10) 0.051(11) -0.030(9) -0.016(8) 0.007(7)
O253 0.016(8) 0.022(8) 0.043(10) -0.017(7) -0.023(7) 0.011(6)
O161 0.028(9) 0.008(7) 0.016(8) -0.002(6) 0.004(7) -0.004(6)
O261 0.019(8) 0.015(7) 0.012(8) 0.006(6) -0.007(6) 0.005(6)
O162 0.004(6) 0.011(7) 0.015(8) 0.006(5) -0.003(6) 0.002(5)
O262 0.007(7) 0.009(6) 0.018(8) 0.000(5) -0.006(6) 0.001(5)
O171 0.026(8) 0.021(8) 0.015(8) -0.008(6) 0.003(7) -0.007(6)
O271 0.028(9) 0.034(9) 0.020(9) -0.015(7) 0.004(7) -0.010(7)
O072 0.007(7) 0.007(6) 0.016(7) -0.001(5) -0.001(6) 0.003(5)
O273 0.028(9) 0.010(7) 0.030(9) -0.014(6) 0.007(7) -0.007(6)
O074 0.014(7) 0.004(6) 0.021(8) -0.004(6) 0.000(6) -0.003(5)
O181 0.027(9) 0.015(7) 0.018(8) -0.006(6) 0.002(7) -0.004(6)
O281 0.023(8) 0.015(7) 0.037(10) -0.013(7) -0.009(8) 0.010(6)
O183 0.041(10) 0.018(8) 0.017(9) -0.005(6) 0.008(7) -0.013(7)
O283 0.033(9) 0.018(8) 0.030(9) -0.012(7) -0.009(8) 0.004(7)
O084 0.003(6) 0.016(7) 0.018(8) -0.002(6) 0.001(6) -0.005(5)
O411 0.008(7) 0.014(7) 0.020(8) -0.005(6) -0.001(6) 0.000(5)
N100 0.020(10) 0.024(10) 0.015(10) -0.002(8) 0.001(8) -0.012(8)
C102 0.037(14) 0.027(12) 0.043(16) -0.012(11) -0.031(13) 0.013(11)
C103 0.057(17) 0.020(12) 0.029(14) 0.009(10) -0.036(13) -0.011(11)
C104 0.054(18) 0.042(16) 0.06(2) -0.005(14) -0.039(16) -0.011(13)
C105 0.050(17) 0.042(15) 0.031(15) -0.014(12) -0.015(14) -0.010(13)
C106 0.028(13) 0.019(11) 0.043(16) -0.011(11) -0.019(12) 0.010(10)
C107 0.049(17) 0.052(17) 0.048(18) -0.009(13) -0.048(15) 0.005(13)
C109 0.08(2) 0.017(13) 0.09(2) -0.024(14) -0.06(2) -0.003(13)
C110 0.023(13) 0.014(11) 0.046(16) -0.004(11) 0.000(12) -0.003(9)
C201 0.053(16) 0.010(10) 0.012(11) -0.009(9) 0.000(11) -0.006(10)
C202 0.029(12) 0.012(10) 0.029(13) -0.009(9) -0.017(11) 0.002(9)
C203 0.057(17) 0.020(12) 0.005(11) 0.001(9) -0.005(11) -0.010(11)
C204 0.028(13) 0.055(16) 0.015(12) -0.017(11) 0.001(10) -0.027(12)
C205 0.015(11) 0.025(12) 0.045(16) -0.018(11) -0.018(11) 0.008(9)
C206 0.020(12) 0.024(12) 0.030(14) -0.015(10) -0.007(11) 0.008(9)
C208 0.022(12) 0.034(13) 0.035(14) -0.016(11) -0.024(11) 0.010(10)
C211 0.006(10) 0.023(12) 0.040(15) -0.012(11) 0.000(10) 0.007(9)
N212 0.040(12) 0.012(9) 0.052(14) -0.005(9) -0.029(11) 0.003(8)
O01W 0.026(9) 0.025(8) 0.042(11) -0.022(8) -0.005(8) -0.002(7)
O02W 0.025(9) 0.032(9) 0.036(10) -0.007(8) -0.006(8) -0.007(7)
O03W 0.029(9) 0.015(8) 0.042(10) -0.015(7) -0.011(8) 0.000(6)
O04W 0.036(10) 0.011(7) 0.043(11) -0.007(7) 0.006(8) -0.014(7)
O05W 0.023(9) 0.024(8) 0.049(11) 0.002(8) -0.021(8) -0.002(7)
O06W 0.055(11) 0.002(7) 0.045(11) -0.006(7) -0.032(9) 0.003(7)
O07W 0.032(10) 0.017(8) 0.046(11) -0.001(7) -0.003(9) -0.010(7)
O08W 0.039(11) 0.063(12) 0.020(10) 0.006(8) -0.015(8) -0.018(9)
O09W 0.056(13) 0.055(12) 0.047(13) -0.027(10) -0.020(10) 0.001(10)
